data_1535821
loop_
_publ_author_name
'Nadezhina, T.N.'
'Pushcharovskii, D.Yu.'
'Taroev, V.K.'
'Tauson, V.L.'
'Bychkov, A.M.'

_publ_section_title
;
 Crystal structure of a low sanidine ferroalumosilicate
;
_journal_name_full Kristallografiya
_journal_page_first 77
_journal_page_last 82
_journal_volume 38
_journal_year 1993
_chemical_formula_sum 'Al0.72 Fe0.28 K O8 Si3'
_chemical_name_systematic 'K Fe0.28 Al0.72 Si3 O8'
_space_group_IT_number 12
_symmetry_space_group_name_Hall '-C 2y'
_symmetry_space_group_name_H-M 'C 1 2/m 1'
_cell_angle_alpha 90
_cell_angle_beta 116.02
_cell_angle_gamma 90
_cell_formula_units_Z 4
_cell_length_a 8.639
_cell_length_b 13.065
_cell_length_c 7.221
_cell_volume 732.414
_citation_journal_id_ASTM KRISAJ
_cod_data_source_file Nadezhina_KRISAJ_1993_1391.cif
_cod_data_source_block Al0.72Fe0.28K1O8Si3
_cod_original_cell_volume 732.4137
_cod_original_formula_sum 'Al0.72 Fe0.28 K1 O8 Si3'
_cod_database_code 1535821

loop_
_symmetry_equiv_pos_as_xyz
x,y,z
-x,y,-z
-x,-y,-z
x,-y,z
x+1/2,y+1/2,z
-x+1/2,y+1/2,-z
-x+1/2,-y+1/2,-z
x+1/2,-y+1/2,z

loop_
_atom_site_label
_atom_site_type_symbol
_atom_site_fract_x
_atom_site_fract_y
_atom_site_fract_z
_atom_site_occupancy
_atom_site_U_iso_or_equiv
Fe2 Fe+3 0.7098 0.1179 0.3439 0.04 0.0
Fe1 Fe+3 0.009 0.1855 0.2232 0.1 0.0
Si2 Si+4 0.7098 0.1179 0.3439 0.84 0.0
O3 O-2 0.8282 0.1481 0.2275 1 0.0
O4 O-2 0.0358 0.3112 0.2589 1 0.0
Al1 Al+3 0.009 0.1855 0.2232 0.24 0.0
K1 K+1 0.2863 0 0.1386 1 0.0
O5 O-2 0.1789 0.1264 0.4053 1 0.0
O1 O-2 0 0.1466 0 1 0.0
Si1 Si+4 0.009 0.1855 0.2232 0.66 0.0
O2 O-2 0.6395 0 0.2851 1 0.0
Al2 Al+3 0.7098 0.1179 0.3439 0.12 0.0
